data_2211187
loop_
_publ_author_name
'Bai, Guo-Yi'
'Peng, Hong-Wei'
'Qin, Xin-Ying'
'Zhang, Yue-Cheng'
'Zeng, Tao'

_publ_section_title
;
 (2<i>S</i>,3<i>S</i>,5<i>R</i>)-Diphenylmethyl
 4,4-dioxo-3-(1,2,3-triazol-1-ylmethyl)-2-penicillanate
;
_journal_coeditor_code SG2052
_journal_issue 11
_journal_name_full 'Acta Crystallographica Section E'
_journal_page_first o4997
_journal_page_last o4998
_journal_paper_doi 10.1107/S1600536806036981
_journal_volume 62
_journal_year 2006
_chemical_formula_iupac 'C23 H22 N4 O5 S'
_chemical_formula_moiety 'C23 H22 N4 O5 S'
_chemical_formula_sum 'C23 H22 N4 O5 S'
_chemical_formula_weight 466.51
_chemical_name_systematic
;
(2S,3S,5R)-Diphenylmethyl
4,4-dioxo-3-(1,2,3-triazol-1-ylmethyl)-2-penicillanate
;
_space_group_IT_number 19
_symmetry_cell_setting orthorhombic
_symmetry_space_group_name_Hall 'P 2ac 2ab'
_symmetry_space_group_name_H-M 'P 21 21 21'
_atom_sites_solution_hydrogens geom
_atom_sites_solution_primary direct
_atom_sites_solution_secondary difmap
_cell_angle_alpha 90.00
_cell_angle_beta 90.00
_cell_angle_gamma 90.00
_cell_formula_units_Z 4
_cell_length_a 9.7075(14)
_cell_length_b 10.5271(16)
_cell_length_c 21.650(3)
_cell_measurement_reflns_used 7954
_cell_measurement_temperature 113(2)
_cell_measurement_theta_max 28.7
_cell_measurement_theta_min 2.1
_cell_volume 2212.5(6)
_computing_cell_refinement CrystalClear
_computing_data_collection 'CrystalClear (Rigaku/MSC, 2005)'
_computing_data_reduction CrystalClear
_computing_molecular_graphics 'SHELXTL (Bruker, 1997)'
_computing_publication_material
;
CrystalStructure (Rigaku/MSC, 2005) and PLATON (Spek, 2003)
;
_computing_structure_refinement 'SHELXL97 (Sheldrick, 1997)'
_computing_structure_solution 'SHELXS97 (Sheldrick, 1997)'
_diffrn_ambient_temperature 113(2)
_diffrn_detector_area_resol_mean 7.31
_diffrn_measured_fraction_theta_full 0.998
_diffrn_measured_fraction_theta_max 0.998
_diffrn_measurement_device_type 'Rigaku Saturn'
_diffrn_measurement_method \w
_diffrn_radiation_monochromator graphite
_diffrn_radiation_source 'fine-focus sealed tube'
_diffrn_radiation_type MoK\a
_diffrn_radiation_wavelength 0.71070
_diffrn_reflns_av_R_equivalents 0.0466
_diffrn_reflns_av_sigmaI/netI 0.0541
_diffrn_reflns_limit_h_max 13
_diffrn_reflns_limit_h_min -11
_diffrn_reflns_limit_k_max 14
_diffrn_reflns_limit_k_min -14
_diffrn_reflns_limit_l_max 23
_diffrn_reflns_limit_l_min -29
_diffrn_reflns_number 19507
_diffrn_reflns_theta_full 28.67
_diffrn_reflns_theta_max 28.67
_diffrn_reflns_theta_min 2.15
_diffrn_standards_number 0
_exptl_absorpt_coefficient_mu 0.190
_exptl_absorpt_correction_T_max 0.9630
_exptl_absorpt_correction_T_min 0.9594
_exptl_absorpt_correction_type numerical
_exptl_absorpt_process_details '(NUMABS; Higashi, 1999)'
_exptl_crystal_colour colorless
_exptl_crystal_density_diffrn 1.401
_exptl_crystal_density_method 'not measured'
_exptl_crystal_description block
_exptl_crystal_F_000 976
_exptl_crystal_size_max 0.22
_exptl_crystal_size_mid 0.20
_exptl_crystal_size_min 0.20
_refine_diff_density_max 0.376
_refine_diff_density_min -0.229
_refine_ls_abs_structure_details 'Flack (1983), 2468 Friedel pairs'
_refine_ls_abs_structure_Flack -0.17(5)
_refine_ls_extinction_coef 0.0212(13)
_refine_ls_extinction_expression Fc^*^=kFc[1+0.001xFc^2^\l^3^/sin(2\q)]^-1/4^
_refine_ls_extinction_method SHELXL97
_refine_ls_goodness_of_fit_ref 0.921
_refine_ls_hydrogen_treatment constr
_refine_ls_matrix_type full
_refine_ls_number_parameters 301
_refine_ls_number_reflns 5683
_refine_ls_number_restraints 0
_refine_ls_restrained_S_all 0.921
_refine_ls_R_factor_all 0.0417
_refine_ls_R_factor_gt 0.0358
_refine_ls_shift/su_max 0.001
_refine_ls_shift/su_mean 0.000
_refine_ls_structure_factor_coef Fsqd
_refine_ls_weighting_details 'calc w=1/[\s^2^(Fo^2^)+(0.0520P)^2^] where P=(Fo^2^+2Fc^2^)/3'
_refine_ls_weighting_scheme calc
_refine_ls_wR_factor_gt 0.0816
_refine_ls_wR_factor_ref 0.0852
_reflns_number_gt 4938
_reflns_number_total 5683
_reflns_threshold_expression I>2\s(I)
_cod_data_source_file sg2052.cif
_cod_data_source_block I
_cod_original_cell_volume 2212.4(6)
_cod_database_code 2211187
_cod_database_fobs_code 2211187

loop_
_symmetry_equiv_pos_as_xyz
'x, y, z'
'x+1/2, -y+1/2, -z'
'-x, y+1/2, -z+1/2'
'-x+1/2, -y, z+1/2'

loop_
_atom_site_type_symbol
_atom_site_label
_atom_site_fract_x
_atom_site_fract_y
_atom_site_fract_z
_atom_site_U_iso_or_equiv
_atom_site_adp_type
_atom_site_calc_flag
_atom_site_refinement_flags
_atom_site_occupancy
S S1 0.20685(4) 0.34880(4) 0.305500(18) 0.01656(9) Uani d . 1
O O1 0.53073(12) 0.61429(11) 0.30721(6) 0.0275(3) Uani d . 1
O O2 0.14144(12) 0.22731(11) 0.31381(5) 0.0246(3) Uani d . 1
O O3 0.18099(12) 0.45032(11) 0.34871(5) 0.0225(3) Uani d . 1
O O4 0.45008(12) 0.45390(12) 0.12749(5) 0.0236(3) Uani d . 1
O O5 0.26385(11) 0.58310(11) 0.12132(5) 0.0177(2) Uani d . 1
N N1 0.42111(13) 0.44394(13) 0.25684(6) 0.0163(3) Uani d . 1
N N2 -0.07668(14) 0.43169(14) 0.22322(6) 0.0197(3) Uani d . 1
N N3 -0.13024(16) 0.38008(17) 0.27375(7) 0.0315(4) Uani d . 1
N N4 -0.24500(15) 0.32181(17) 0.25766(7) 0.0315(4) Uani d . 1
C C1 0.48981(15) 0.50656(16) 0.30476(8) 0.0197(3) Uani d . 1
C C2 0.48172(17) 0.39115(16) 0.34721(8) 0.0211(3) Uani d . 1
H H2A 0.4334 0.4066 0.3868 0.025 Uiso calc R 1
H H2B 0.5706 0.3469 0.3537 0.025 Uiso calc R 1
C C3 0.39019(16) 0.33293(15) 0.29576(7) 0.0176(3) Uani d . 1
H H3 0.4220 0.2493 0.2791 0.021 Uiso calc R 1
C C4 0.18046(15) 0.41424(14) 0.22695(7) 0.0150(3) Uani d . 1
C C5 0.31174(15) 0.49847(15) 0.21859(7) 0.0147(3) Uani d . 1
H H5 0.2910 0.5860 0.2339 0.018 Uiso calc R 1
C C6 0.35381(16) 0.50673(14) 0.15083(7) 0.0156(3) Uani d . 1
C C7 0.17279(16) 0.30267(15) 0.18127(7) 0.0182(3) Uani d . 1
H H7A 0.2605 0.2565 0.1815 0.022 Uiso calc R 1
H H7B 0.1547 0.3352 0.1396 0.022 Uiso calc R 1
H H7C 0.0983 0.2452 0.1935 0.022 Uiso calc R 1
C C8 0.05321(16) 0.50101(16) 0.22580(8) 0.0187(3) Uani d . 1
H H8A 0.0538 0.5550 0.2632 0.022 Uiso calc R 1
H H8B 0.0593 0.5578 0.1894 0.022 Uiso calc R 1
C C9 -0.15664(18) 0.40790(19) 0.17385(8) 0.0290(4) Uani d . 1
H H9 -0.1417 0.4332 0.1323 0.035 Uiso calc R 1
C C10 -0.26499(17) 0.33869(18) 0.19711(9) 0.0275(4) Uani d . 1
H H10 -0.3413 0.3080 0.1740 0.033 Uiso calc R 1
C C11 0.28133(16) 0.59692(15) 0.05421(7) 0.0154(3) Uani d . 1
H H11 0.3811 0.5880 0.0435 0.018 Uiso calc R 1
C C12 0.23249(15) 0.72872(15) 0.03654(7) 0.0156(3) Uani d . 1
C C13 0.16502(17) 0.80947(16) 0.07691(7) 0.0200(4) Uani d . 1
H H13 0.1511 0.7847 0.1186 0.024 Uiso calc R 1
C C14 0.11744(18) 0.92711(17) 0.05638(8) 0.0242(4) Uani d . 1
H H14 0.0726 0.9830 0.0843 0.029 Uiso calc R 1
C C15 0.13536(17) 0.96261(16) -0.00472(8) 0.0236(4) Uani d . 1
H H15 0.1020 1.0424 -0.0188 0.028 Uiso calc R 1
C C16 0.20235(18) 0.88116(16) -0.04546(8) 0.0240(4) Uani d . 1
H H16 0.2142 0.9049 -0.0875 0.029 Uiso calc R 1
C C17 0.25157(17) 0.76568(16) -0.02473(7) 0.0203(3) Uani d . 1
H H17 0.2988 0.7110 -0.0524 0.024 Uiso calc R 1
C C18 0.20003(17) 0.49502(14) 0.02147(7) 0.0166(3) Uani d . 1
C C19 0.26687(18) 0.39964(16) -0.01123(8) 0.0227(4) Uani d . 1
H H19 0.3647 0.3962 -0.0113 0.027 Uiso calc R 1
C C20 0.19233(19) 0.30956(17) -0.04375(8) 0.0277(4) Uani d . 1
H H20 0.2392 0.2450 -0.0660 0.033 Uiso calc R 1
C C21 0.04975(19) 0.31325(17) -0.04395(8) 0.0267(4) Uani d . 1
H H21 -0.0014 0.2518 -0.0665 0.032 Uiso calc R 1
C C22 -0.01793(18) 0.40768(17) -0.01089(9) 0.0277(4) Uani d . 1
H H22 -0.1158 0.4102 -0.0106 0.033 Uiso calc R 1
C C23 0.05591(17) 0.49789(16) 0.02144(7) 0.0214(4) Uani d . 1
H H23 0.0087 0.5622 0.0438 0.026 Uiso calc R 1

loop_
_atom_site_aniso_label
_atom_site_aniso_U_11
_atom_site_aniso_U_22
_atom_site_aniso_U_33
_atom_site_aniso_U_12
_atom_site_aniso_U_13
_atom_site_aniso_U_23
S1 0.01746(19) 0.01734(18) 0.01487(18) -0.00220(14) -0.00054(15) 0.00223(14)
O1 0.0264(6) 0.0288(6) 0.0273(6) -0.0102(5) -0.0060(5) 0.0021(6)
O2 0.0266(6) 0.0218(6) 0.0254(7) -0.0077(5) -0.0042(5) 0.0085(5)
O3 0.0258(6) 0.0263(6) 0.0155(6) -0.0002(5) 0.0029(5) -0.0020(5)
O4 0.0218(6) 0.0297(7) 0.0192(6) 0.0096(5) 0.0040(5) 0.0050(5)
O5 0.0191(6) 0.0226(6) 0.0113(5) 0.0054(5) 0.0000(4) 0.0025(4)
N1 0.0152(6) 0.0193(7) 0.0145(7) -0.0008(5) -0.0017(5) 0.0041(5)
N2 0.0142(6) 0.0221(7) 0.0227(7) 0.0011(5) 0.0017(5) 0.0043(6)
N3 0.0253(8) 0.0464(10) 0.0227(8) -0.0074(7) 0.0029(6) 0.0046(7)
N4 0.0199(8) 0.0426(10) 0.0320(9) -0.0069(7) 0.0016(6) 0.0077(7)
C1 0.0145(7) 0.0268(8) 0.0177(8) -0.0015(6) -0.0018(6) 0.0014(7)
C2 0.0199(8) 0.0265(9) 0.0169(8) -0.0029(7) -0.0036(6) 0.0028(7)
C3 0.0159(7) 0.0191(8) 0.0178(8) 0.0011(6) -0.0014(6) 0.0030(6)
C4 0.0151(8) 0.0146(7) 0.0152(7) -0.0007(6) 0.0000(6) 0.0018(6)
C5 0.0150(7) 0.0148(7) 0.0142(7) 0.0008(6) -0.0008(6) 0.0009(6)
C6 0.0161(7) 0.0144(7) 0.0164(8) -0.0016(6) -0.0012(6) 0.0021(6)
C7 0.0188(8) 0.0185(7) 0.0174(8) -0.0013(6) -0.0025(6) -0.0013(6)
C8 0.0155(8) 0.0195(8) 0.0210(8) 0.0023(6) 0.0004(6) 0.0028(6)
C9 0.0202(9) 0.0406(11) 0.0263(10) -0.0042(8) -0.0051(7) 0.0068(8)
C10 0.0180(8) 0.0354(10) 0.0290(9) -0.0018(7) -0.0044(7) 0.0051(8)
C11 0.0179(8) 0.0180(7) 0.0103(7) 0.0023(6) 0.0020(6) 0.0007(5)
C12 0.0141(7) 0.0164(7) 0.0165(7) -0.0012(6) -0.0028(6) 0.0017(6)
C13 0.0221(9) 0.0215(8) 0.0164(8) 0.0025(6) -0.0003(6) 0.0017(6)
C14 0.0221(8) 0.0194(8) 0.0310(10) 0.0038(7) 0.0011(7) -0.0010(7)
C15 0.0175(8) 0.0190(8) 0.0344(10) -0.0005(6) -0.0054(7) 0.0059(7)
C16 0.0250(9) 0.0265(8) 0.0204(8) -0.0039(7) -0.0028(7) 0.0094(7)
C17 0.0231(8) 0.0201(8) 0.0178(8) -0.0009(6) -0.0002(6) 0.0008(6)
C18 0.0184(7) 0.0172(7) 0.0141(7) 0.0008(6) 0.0022(6) 0.0028(6)
C19 0.0227(9) 0.0222(8) 0.0231(9) 0.0034(7) 0.0014(7) -0.0012(7)
C20 0.0342(10) 0.0207(8) 0.0283(10) 0.0029(8) 0.0030(8) -0.0058(7)
C21 0.0340(10) 0.0196(8) 0.0265(9) -0.0051(7) -0.0058(8) 0.0007(7)
C22 0.0190(9) 0.0268(9) 0.0374(11) -0.0020(7) -0.0029(7) 0.0016(8)
C23 0.0201(8) 0.0204(8) 0.0236(9) 0.0014(7) 0.0008(7) -0.0007(7)

loop_
_atom_type_symbol
_atom_type_description
_atom_type_scat_dispersion_real
_atom_type_scat_dispersion_imag
_atom_type_scat_source
C C 0.0033 0.0016 'International Tables Vol C Tables 4.2.6.8 and 6.1.1.4'
H H 0.0000 0.0000 'International Tables Vol C Tables 4.2.6.8 and 6.1.1.4'
N N 0.0061 0.0033 'International Tables Vol C Tables 4.2.6.8 and 6.1.1.4'
O O 0.0106 0.0060 'International Tables Vol C Tables 4.2.6.8 and 6.1.1.4'
S S 0.1246 0.1234 'International Tables Vol C Tables 4.2.6.8 and 6.1.1.4'

loop_
_geom_angle_atom_site_label_1
_geom_angle_atom_site_label_2
_geom_angle_atom_site_label_3
_geom_angle
O2 S1 O3 120.04(7)
O2 S1 C3 111.61(7)
O3 S1 C3 108.47(7)
O2 S1 C4 112.59(7)
O3 S1 C4 107.21(7)
C3 S1 C4 93.65(7)
C6 O5 C11 116.91(12)
C1 N1 C5 125.50(14)
C1 N1 C3 92.69(12)
C5 N1 C3 119.17(12)
N3 N2 C9 110.66(14)
N3 N2 C8 120.79(14)
C9 N2 C8 128.54(14)
N4 N3 N2 107.67(14)
N3 N4 C10 108.65(15)
O1 C1 N1 129.39(16)
O1 C1 C2 137.86(16)
N1 C1 C2 92.69(12)
C1 C2 C3 84.92(11)
C1 C2 H2A 114.5
C3 C2 H2A 114.5
C1 C2 H2B 114.5
C3 C2 H2B 114.5
H2A C2 H2B 111.6
N1 C3 C2 88.88(11)
N1 C3 S1 101.25(10)
C2 C3 S1 116.46(11)
N1 C3 H3 115.4
C2 C3 H3 115.4
S1 C3 H3 115.4
C8 C4 C7 113.88(13)
C8 C4 C5 108.44(12)
C7 C4 C5 113.49(12)
C8 C4 S1 110.31(10)
C7 C4 S1 108.25(10)
C5 C4 S1 101.80(10)
N1 C5 C6 111.86(12)
N1 C5 C4 107.66(12)
C6 C5 C4 111.22(12)
N1 C5 H5 108.7
C6 C5 H5 108.7
C4 C5 H5 108.7
O4 C6 O5 125.58(14)
O4 C6 C5 125.97(14)
O5 C6 C5 108.44(12)
C4 C7 H7A 109.5
C4 C7 H7B 109.5
H7A C7 H7B 109.5
C4 C7 H7C 109.5
H7A C7 H7C 109.5
H7B C7 H7C 109.5
N2 C8 C4 113.48(13)
N2 C8 H8A 108.9
C4 C8 H8A 108.9
N2 C8 H8B 108.9
C4 C8 H8B 108.9
H8A C8 H8B 107.7
N2 C9 C10 104.43(16)
N2 C9 H9 127.8
C10 C9 H9 127.8
N4 C10 C9 108.57(16)
N4 C10 H10 125.7
C9 C10 H10 125.7
O5 C11 C18 109.49(12)
O5 C11 C12 107.70(12)
C18 C11 C12 111.64(12)
O5 C11 H11 109.3
C18 C11 H11 109.3
C12 C11 H11 109.3
C13 C12 C17 119.48(15)
C13 C12 C11 123.44(14)
C17 C12 C11 117.00(14)
C12 C13 C14 120.06(15)
C12 C13 H13 120.0
C14 C13 H13 120.0
C15 C14 C13 120.15(16)
C15 C14 H14 119.9
C13 C14 H14 119.9
C14 C15 C16 119.85(15)
C14 C15 H15 120.1
C16 C15 H15 120.1
C17 C16 C15 119.88(16)
C17 C16 H16 120.1
C15 C16 H16 120.1
C16 C17 C12 120.57(16)
C16 C17 H17 119.7
C12 C17 H17 119.7
C19 C18 C23 118.84(16)
C19 C18 C11 120.60(15)
C23 C18 C11 120.51(14)
C20 C19 C18 120.66(16)
C20 C19 H19 119.7
C18 C19 H19 119.7
C19 C20 C21 120.30(17)
C19 C20 H20 119.9
C21 C20 H20 119.9
C20 C21 C22 119.41(17)
C20 C21 H21 120.3
C22 C21 H21 120.3
C23 C22 C21 120.51(17)
C23 C22 H22 119.7
C21 C22 H22 119.7
C22 C23 C18 120.29(16)
C22 C23 H23 119.9
C18 C23 H23 119.9

loop_
_geom_bond_atom_site_label_1
_geom_bond_atom_site_label_2
_geom_bond_distance
S1 O2 1.4392(12)
S1 O3 1.4423(12)
S1 C3 1.8000(16)
S1 C4 1.8527(16)
O1 C1 1.2028(19)
O4 C6 1.1991(19)
O5 C6 1.3481(18)
O5 C11 1.4700(17)
N1 C1 1.398(2)
N1 C5 1.4638(19)
N1 C3 1.4716(19)
N2 N3 1.328(2)
N2 C9 1.344(2)
N2 C8 1.458(2)
N3 N4 1.319(2)
N4 C10 1.337(2)
C1 C2 1.525(2)
C2 C3 1.551(2)
C2 H2A 0.9900
C2 H2B 0.9900
C3 H3 1.0000
C4 C8 1.536(2)
C4 C7 1.537(2)
C4 C5 1.563(2)
C5 C6 1.525(2)
C5 H5 1.0000
C7 H7A 0.9800
C7 H7B 0.9800
C7 H7C 0.9800
C8 H8A 0.9900
C8 H8B 0.9900
C9 C10 1.375(2)
C9 H9 0.9500
C10 H10 0.9500
C11 C18 1.509(2)
C11 C12 1.515(2)
C11 H11 1.0000
C12 C13 1.384(2)
C12 C17 1.395(2)
C13 C14 1.395(2)
C13 H13 0.9500
C14 C15 1.386(2)
C14 H14 0.9500
C15 C16 1.391(2)
C15 H15 0.9500
C16 C17 1.381(2)
C16 H16 0.9500
C17 H17 0.9500
C18 C19 1.389(2)
C18 C23 1.399(2)
C19 C20 1.385(2)
C19 H19 0.9500
C20 C21 1.385(3)
C20 H20 0.9500
C21 C22 1.390(2)
C21 H21 0.9500
C22 C23 1.381(2)
C22 H22 0.9500
C23 H23 0.9500

loop_
_geom_hbond_atom_site_label_D
_geom_hbond_atom_site_label_H
_geom_hbond_atom_site_label_A
_geom_hbond_site_symmetry_A
_geom_hbond_distance_DH
_geom_hbond_distance_HA
_geom_hbond_distance_DA
_geom_hbond_angle_DHA
_geom_hbond_publ_flag
C3 H3 O1 3_645 1.00 2.39 3.294(3) 149.7 yes
C5 H5 N4 3 1.00 2.53 3.503(3) 164.6 yes
C7 H7A O1 3_645 0.98 2.53 3.504(2) 171.7 yes
C13 H13 N3 3 0.95 2.55 3.335(3) 140.7 yes
C21 H21 O4 2_455 0.95 2.58 3.479(3) 158.3 yes

loop_
_geom_torsion_atom_site_label_1
_geom_torsion_atom_site_label_2
_geom_torsion_atom_site_label_3
_geom_torsion_atom_site_label_4
_geom_torsion
C9 N2 N3 N4 0.3(2)
C8 N2 N3 N4 -178.70(15)
N2 N3 N4 C10 -1.1(2)
C5 N1 C1 O1 -41.1(3)
C3 N1 C1 O1 -170.39(18)
C5 N1 C1 C2 136.37(14)
C3 N1 C1 C2 7.11(13)
O1 C1 C2 C3 170.4(2)
N1 C1 C2 C3 -6.76(12)
C1 N1 C3 C2 -6.99(13)
C5 N1 C3 C2 -140.77(13)
C1 N1 C3 S1 109.79(11)
C5 N1 C3 S1 -24.00(16)
C1 C2 C3 N1 6.42(12)
C1 C2 C3 S1 -95.60(12)
O2 S1 C3 N1 150.73(10)
O3 S1 C3 N1 -74.83(11)
C4 S1 C3 N1 34.67(10)
O2 S1 C3 C2 -114.86(12)
O3 S1 C3 C2 19.57(14)
C4 S1 C3 C2 129.07(12)
O2 S1 C4 C8 92.80(12)
O3 S1 C4 C8 -41.35(12)
C3 S1 C4 C8 -151.97(11)
O2 S1 C4 C7 -32.41(13)
O3 S1 C4 C7 -166.55(10)
C3 S1 C4 C7 82.83(11)
O2 S1 C4 C5 -152.24(9)
O3 S1 C4 C5 73.61(11)
C3 S1 C4 C5 -37.01(11)
C1 N1 C5 C6 116.98(16)
C3 N1 C5 C6 -125.36(14)
C1 N1 C5 C4 -120.54(15)
C3 N1 C5 C4 -2.89(18)
C8 C4 C5 N1 143.81(12)
C7 C4 C5 N1 -88.59(15)
S1 C4 C5 N1 27.48(13)
C8 C4 C5 C6 -93.32(15)
C7 C4 C5 C6 34.28(17)
S1 C4 C5 C6 150.35(11)
C11 O5 C6 O4 3.5(2)
C11 O5 C6 C5 -176.14(12)
N1 C5 C6 O4 14.4(2)
C4 C5 C6 O4 -106.05(17)
N1 C5 C6 O5 -165.96(12)
C4 C5 C6 O5 73.61(16)
N3 N2 C8 C4 79.33(19)
C9 N2 C8 C4 -99.5(2)
C7 C4 C8 N2 43.31(18)
C5 C4 C8 N2 170.69(13)
S1 C4 C8 N2 -78.62(15)
N3 N2 C9 C10 0.6(2)
C8 N2 C9 C10 179.48(16)
N3 N4 C10 C9 1.5(2)
N2 C9 C10 N4 -1.2(2)
C6 O5 C11 C18 89.07(15)
C6 O5 C11 C12 -149.36(13)
O5 C11 C12 C13 -8.8(2)
C18 C11 C12 C13 111.38(17)
O5 C11 C12 C17 174.50(13)
C18 C11 C12 C17 -65.28(18)
C17 C12 C13 C14 -0.4(2)
C11 C12 C13 C14 -176.97(15)
C12 C13 C14 C15 1.1(2)
C13 C14 C15 C16 -0.7(3)
C14 C15 C16 C17 -0.5(3)
C15 C16 C17 C12 1.2(3)
C13 C12 C17 C16 -0.8(2)
C11 C12 C17 C16 176.01(15)
O5 C11 C18 C19 -112.93(16)
C12 C11 C18 C19 127.90(16)
O5 C11 C18 C23 69.66(18)
C12 C11 C18 C23 -49.51(19)
C23 C18 C19 C20 0.6(2)
C11 C18 C19 C20 -176.89(15)
C18 C19 C20 C21 -0.2(3)
C19 C20 C21 C22 -0.4(3)
C20 C21 C22 C23 0.6(3)
C21 C22 C23 C18 -0.2(3)
C19 C18 C23 C22 -0.4(2)
C11 C18 C23 C22 177.08(15)

loop_
_cod_related_entry_id
_cod_related_entry_database
_cod_related_entry_code
1 ChemSpider 9926375
